data_7000881
loop_
_publ_author_name
'Bai, Zheng-Shuai'
'Xu, Jing'
'Okamura, Taka-aki'
'Chen, Man-Sheng'
'Sun, Wei-Yin'
'Ueyama, Norikazu'

_publ_section_title
;
 Novel dense organic--lanthanide hybrid architectures: syntheses,
 structures and magnetic properties
;
_journal_issue 14
_journal_name_full 'Dalton Transactions'
_journal_page_first 2528
_journal_page_last 2539
_journal_paper_doi 10.1039/b816205k
_journal_year 2009
_chemical_formula_moiety 'C14 H13 Ce N2 O12 '
_chemical_formula_sum 'C14 H13 Ce N2 O12'
_chemical_formula_weight 541.38
_chemical_name_common (Ce(OH2)(B1(H+)))-3(H2O)
_chemical_name_systematic
;
[Ce(OH2){B1(H+)}]-3(H2O)
;
_space_group_IT_number 14
_symmetry_cell_setting monoclinic
_symmetry_Int_Tables_number 14
_symmetry_space_group_name_Hall '-P 2ybc'
_symmetry_space_group_name_H-M 'P 1 21/c 1'
_atom_sites_solution_hydrogens geom
_atom_sites_solution_primary direct
_atom_sites_solution_secondary difmap
_audit_creation_date 'Sun Jul 1 19:05:53 2007'
_audit_creation_method SHELXL-97
_cell_angle_alpha 90.00
_cell_angle_beta 114.777(11)
_cell_angle_gamma 90.00
_cell_formula_units_Z 4
_cell_length_a 12.134(3)
_cell_length_b 12.720(4)
_cell_length_c 12.391(4)
_cell_measurement_reflns_used 11691
_cell_measurement_temperature 200
_cell_measurement_theta_max 27.5
_cell_measurement_theta_min 3.2
_cell_volume 1736.4(9)
_computing_structure_refinement 'SHELXL-97 (Sheldrick, 1997)'
_computing_structure_solution 'SIR92 (Altomare et al., 1994)'
_diffrn_ambient_temperature 200
_diffrn_detector_area_resol_mean 10.00
_diffrn_measured_fraction_theta_full 0.995
_diffrn_measured_fraction_theta_max 0.995
_diffrn_measurement_device_type 'Rigaku RAXIS-RAPID Imaging Plate'
_diffrn_measurement_method \w
_diffrn_radiation_monochromator graphite
_diffrn_radiation_source 'fine-focus sealed tube'
_diffrn_radiation_type MoK\a
_diffrn_radiation_wavelength 0.71075
_diffrn_reflns_av_R_equivalents 0.0373
_diffrn_reflns_av_sigmaI/netI 0.0296
_diffrn_reflns_limit_h_max 15
_diffrn_reflns_limit_h_min -15
_diffrn_reflns_limit_k_max 16
_diffrn_reflns_limit_k_min -16
_diffrn_reflns_limit_l_max 16
_diffrn_reflns_limit_l_min -15
_diffrn_reflns_number 15919
_diffrn_reflns_theta_full 27.48
_diffrn_reflns_theta_max 27.48
_diffrn_reflns_theta_min 3.20
_exptl_absorpt_coefficient_mu 2.695
_exptl_absorpt_correction_T_max 0.806
_exptl_absorpt_correction_T_min 0.628
_exptl_absorpt_correction_type multi-scan
_exptl_absorpt_process_details '(Higashi, 1995)'
_exptl_crystal_colour yellow
_exptl_crystal_density_diffrn 2.071
_exptl_crystal_density_method 'not measured'
_exptl_crystal_description block
_exptl_crystal_F_000 1060
_exptl_crystal_size_max 0.150
_exptl_crystal_size_mid 0.150
_exptl_crystal_size_min 0.080
_refine_diff_density_max 0.567
_refine_diff_density_min -0.726
_refine_diff_density_rms 0.106
_refine_ls_extinction_method none
_refine_ls_goodness_of_fit_ref 1.072
_refine_ls_hydrogen_treatment mixed
_refine_ls_matrix_type full
_refine_ls_number_parameters 289
_refine_ls_number_reflns 3955
_refine_ls_number_restraints 0
_refine_ls_restrained_S_all 1.072
_refine_ls_R_factor_all 0.0292
_refine_ls_R_factor_gt 0.0248
_refine_ls_shift/su_max 0.001
_refine_ls_shift/su_mean 0.000
_refine_ls_structure_factor_coef Fsqd
_refine_ls_weighting_details 'calc w=1/[\s^2^(Fo^2^)+(0.0113P)^2^+3.5745P] where P=(Fo^2^+2Fc^2^)/3'
_refine_ls_weighting_scheme calc
_refine_ls_wR_factor_gt 0.0493
_refine_ls_wR_factor_ref 0.0506
_reflns_number_gt 3558
_reflns_number_total 3955
_reflns_threshold_expression I>2\s(I)
_cod_data_source_file b816205k.txt
_cod_data_source_block 2
_cod_original_cell_volume 1736.5(9)
_cod_original_sg_symbol_H-M 'P 21/c'
_cod_database_code 7000881

loop_
_symmetry_equiv_pos_as_xyz
'x, y, z'
'-x, y+1/2, -z+1/2'
'-x, -y, -z'
'x, -y-1/2, z-1/2'

loop_
_atom_site_label
_atom_site_type_symbol
_atom_site_fract_x
_atom_site_fract_y
_atom_site_fract_z
_atom_site_U_iso_or_equiv
_atom_site_adp_type
_atom_site_occupancy
_atom_site_symmetry_multiplicity
_atom_site_calc_flag
_atom_site_refinement_flags
_atom_site_disorder_assembly
_atom_site_disorder_group
Ce1 Ce 0.455104(12) 0.453391(11) 0.146353(13) 0.00827(5) Uani 1 1 d . . .
O1 O 0.61902(16) 0.49743(15) 0.07438(17) 0.0126(4) Uani 1 1 d . . .
O2 O 0.78952(18) 0.45907(16) 0.05599(18) 0.0186(4) Uani 1 1 d . . .
O3 O 0.47993(16) 0.30067(15) 0.28729(17) 0.0147(4) Uani 1 1 d . . .
O4 O 0.56182(17) 0.14660(16) 0.36644(18) 0.0177(4) Uani 1 1 d . . .
O5 O 1.43668(16) 0.21592(15) 0.51919(17) 0.0147(4) Uani 1 1 d . . .
O6 O 1.30536(19) 0.2722(2) 0.3391(2) 0.0288(6) Uani 1 1 d . . .
H1 H 1.379(3) 0.278(3) 0.327(3) 0.035 Uiso 1 1 d . . .
O7 O 1.30666(17) 0.01099(15) 0.73614(17) 0.0143(4) Uani 1 1 d . . .
O8 O 1.12193(19) 0.02571(18) 0.7353(2) 0.0248(5) Uani 1 1 d . . .
O9 O 0.5915(2) 0.5224(2) 0.3519(2) 0.0271(5) Uani 1 1 d . . .
H2 H 0.601(4) 0.492(3) 0.408(4) 0.032 Uiso 1 1 d . . .
H3 H 0.655(4) 0.541(3) 0.364(4) 0.032 Uiso 1 1 d . . .
O10 O 0.9160(4) 0.0930(4) 0.1010(4) 0.0758(12) Uani 1 1 d . . .
H4 H 0.903(5) 0.060(5) 0.155(5) 0.091 Uiso 1 1 d . . .
H5 H 0.852(5) 0.128(5) 0.083(6) 0.091 Uiso 1 1 d . . .
O11 O 0.6341(3) 0.1074(2) 0.0504(2) 0.0372(6) Uani 1 1 d . . .
H6 H 0.655(4) 0.074(3) 0.120(4) 0.045 Uiso 1 1 d . . .
H7 H 0.576(4) 0.147(4) 0.044(4) 0.045 Uiso 1 1 d . . .
O12 O 0.1634(4) 0.0604(4) 0.0936(4) 0.0850(14) Uani 1 1 d . . .
N11 N 0.65882(19) 0.34267(17) 0.2294(2) 0.0108(5) Uani 1 1 d . . .
N21 N 1.25167(19) 0.15019(18) 0.5649(2) 0.0115(5) Uani 1 1 d . . .
C1 C 0.7215(2) 0.4488(2) 0.1057(2) 0.0118(5) Uani 1 1 d . . .
C2 C 0.5651(2) 0.2325(2) 0.3228(2) 0.0102(5) Uani 1 1 d . . .
C3 C 1.3330(2) 0.2340(2) 0.4437(3) 0.0150(6) Uani 1 1 d . . .
C4 C 1.1982(2) 0.0460(2) 0.6973(2) 0.0149(6) Uani 1 1 d . . .
C12 C 0.7521(2) 0.3716(2) 0.2052(2) 0.0116(5) Uani 1 1 d . . .
C13 C 0.8678(2) 0.3308(2) 0.2650(2) 0.0138(6) Uani 1 1 d . . .
H10 H 0.9321 0.3546 0.2465 0.017 Uiso 1 1 calc R . .
C14 C 0.8893(2) 0.2547(2) 0.3526(2) 0.0126(5) Uani 1 1 d . . .
C15 C 0.7895(2) 0.2188(2) 0.3709(2) 0.0113(5) Uani 1 1 d . . .
H11 H 0.7984 0.1636 0.4256 0.014 Uiso 1 1 calc R . .
C16 C 0.6774(2) 0.2653(2) 0.3079(2) 0.0106(5) Uani 1 1 d . . .
C22 C 1.2251(2) 0.2093(2) 0.4685(2) 0.0137(6) Uani 1 1 d . . .
C23 C 1.1093(2) 0.2428(2) 0.3957(3) 0.0159(6) Uani 1 1 d . . .
H12 H 1.0946 0.2837 0.3269 0.019 Uiso 1 1 calc R . .
C24 C 1.0142(2) 0.2152(2) 0.4257(2) 0.0121(5) Uani 1 1 d . . .
C25 C 1.0417(2) 0.1522(2) 0.5256(2) 0.0141(6) Uani 1 1 d . . .
H13 H 0.9795 0.1310 0.5485 0.017 Uiso 1 1 calc R . .
C26 C 1.1612(2) 0.1203(2) 0.5918(2) 0.0124(5) Uani 1 1 d . . .

loop_
_atom_site_aniso_label
_atom_site_aniso_U_11
_atom_site_aniso_U_22
_atom_site_aniso_U_33
_atom_site_aniso_U_23
_atom_site_aniso_U_13
_atom_site_aniso_U_12
Ce1 0.00725(8) 0.00910(8) 0.00886(8) 0.00025(6) 0.00376(6) -0.00031(5)
O1 0.0090(9) 0.0157(10) 0.0126(10) 0.0037(8) 0.0039(8) 0.0022(7)
O2 0.0189(10) 0.0207(11) 0.0217(11) 0.0051(9) 0.0138(9) 0.0019(8)
O3 0.0100(9) 0.0183(10) 0.0178(10) 0.0070(8) 0.0079(8) 0.0027(7)
O4 0.0148(10) 0.0142(10) 0.0252(11) 0.0015(9) 0.0094(9) -0.0008(8)
O5 0.0093(10) 0.0176(10) 0.0175(10) 0.0029(8) 0.0059(8) 0.0008(7)
O6 0.0121(11) 0.0479(15) 0.0311(13) 0.0268(12) 0.0137(10) 0.0101(10)
O7 0.0134(10) 0.0163(10) 0.0137(10) 0.0031(8) 0.0062(8) 0.0022(7)
O8 0.0183(11) 0.0338(13) 0.0278(12) 0.0160(10) 0.0151(10) 0.0044(9)
O9 0.0287(13) 0.0289(14) 0.0170(12) -0.0027(10) 0.0031(11) -0.0020(10)
O10 0.086(3) 0.092(3) 0.067(3) 0.039(2) 0.049(2) 0.004(2)
O11 0.0478(17) 0.0430(17) 0.0216(13) 0.0119(12) 0.0152(12) 0.0130(13)
O12 0.056(2) 0.096(3) 0.110(3) 0.047(3) 0.040(2) 0.028(2)
N11 0.0097(11) 0.0124(11) 0.0115(11) 0.0002(9) 0.0056(9) -0.0011(8)
N21 0.0103(11) 0.0112(11) 0.0131(11) 0.0004(9) 0.0050(9) 0.0008(8)
C1 0.0107(13) 0.0121(13) 0.0126(13) -0.0018(11) 0.0048(11) -0.0015(10)
C2 0.0096(13) 0.0129(13) 0.0082(12) 0.0001(10) 0.0039(10) -0.0002(10)
C3 0.0147(14) 0.0126(14) 0.0197(15) 0.0057(11) 0.0089(12) 0.0026(10)
C4 0.0138(13) 0.0170(14) 0.0129(13) 0.0014(12) 0.0048(11) -0.0004(11)
C12 0.0098(13) 0.0133(13) 0.0122(13) 0.0002(11) 0.0052(11) -0.0003(10)
C13 0.0095(13) 0.0183(14) 0.0157(14) 0.0044(11) 0.0073(11) 0.0008(10)
C14 0.0080(13) 0.0156(14) 0.0146(14) 0.0007(11) 0.0052(11) 0.0023(10)
C15 0.0123(13) 0.0113(13) 0.0117(13) 0.0041(10) 0.0061(11) 0.0021(10)
C16 0.0117(13) 0.0111(13) 0.0110(13) 0.0002(10) 0.0066(11) -0.0002(10)
C22 0.0101(13) 0.0158(14) 0.0158(14) 0.0041(11) 0.0059(11) 0.0010(10)
C23 0.0144(14) 0.0188(15) 0.0171(14) 0.0082(12) 0.0090(12) 0.0040(11)
C24 0.0085(13) 0.0147(13) 0.0138(13) 0.0032(11) 0.0055(11) 0.0031(10)
C25 0.0119(13) 0.0161(14) 0.0163(14) 0.0010(11) 0.0080(11) -0.0005(10)
C26 0.0104(13) 0.0136(13) 0.0137(14) -0.0002(11) 0.0056(11) 0.0001(10)

loop_
_atom_type_symbol
_atom_type_description
_atom_type_scat_dispersion_real
_atom_type_scat_dispersion_imag
_atom_type_scat_source
Ce Ce -0.2486 2.6331 'International Tables Vol C Tables 4.2.6.8 and 6.1.1.4'
O O 0.0106 0.0060 'International Tables Vol C Tables 4.2.6.8 and 6.1.1.4'
N N 0.0061 0.0033 'International Tables Vol C Tables 4.2.6.8 and 6.1.1.4'
C C 0.0033 0.0016 'International Tables Vol C Tables 4.2.6.8 and 6.1.1.4'
H H 0.0000 0.0000 'International Tables Vol C Tables 4.2.6.8 and 6.1.1.4'

loop_
_geom_angle_atom_site_label_1
_geom_angle_atom_site_label_2
_geom_angle_atom_site_label_3
_geom_angle
_geom_angle_site_symmetry_1
_geom_angle_site_symmetry_3
_geom_angle_publ_flag
O4 Ce1 O7 78.10(6) 2_655 4_465 ?
O4 Ce1 O9 73.85(8) 2_655 . ?
O7 Ce1 O9 77.39(8) 4_465 . ?
O4 Ce1 O3 141.99(7) 2_655 . ?
O7 Ce1 O3 74.67(6) 4_465 . ?
O9 Ce1 O3 74.70(8) . . ?
O4 Ce1 O1 79.36(6) 2_655 . ?
O7 Ce1 O1 156.46(6) 4_465 . ?
O9 Ce1 O1 89.93(8) . . ?
O3 Ce1 O1 121.36(6) . . ?
O4 Ce1 O1 72.95(7) 2_655 3_665 ?
O7 Ce1 O1 115.40(6) 4_465 3_665 ?
O9 Ce1 O1 140.51(8) . 3_665 ?
O3 Ce1 O1 143.45(6) . 3_665 ?
O1 Ce1 O1 63.44(7) . 3_665 ?
O4 Ce1 N21 116.12(7) 2_655 4_465 ?
O7 Ce1 N21 61.65(7) 4_465 4_465 ?
O9 Ce1 N21 132.65(8) . 4_465 ?
O3 Ce1 N21 72.51(7) . 4_465 ?
O1 Ce1 N21 136.52(7) . 4_465 ?
O1 Ce1 N21 81.87(7) 3_665 4_465 ?
O4 Ce1 O5 142.77(7) 2_655 4_465 ?
O7 Ce1 O5 121.04(6) 4_465 4_465 ?
O9 Ce1 O5 137.85(7) . 4_465 ?
O3 Ce1 O5 74.99(7) . 4_465 ?
O1 Ce1 O5 81.57(6) . 4_465 ?
O1 Ce1 O5 69.94(6) 3_665 4_465 ?
N21 Ce1 O5 61.48(6) 4_465 4_465 ?
O4 Ce1 N11 126.42(7) 2_655 . ?
O7 Ce1 N11 130.28(7) 4_465 . ?
O9 Ce1 N11 71.64(8) . . ?
O3 Ce1 N11 60.32(6) . . ?
O1 Ce1 N11 61.11(7) . . ?
O1 Ce1 N11 113.30(6) 3_665 . ?
N21 Ce1 N11 117.44(7) 4_465 . ?
O5 Ce1 N11 68.12(6) 4_465 . ?
C1 O1 Ce1 125.47(17) . . ?
C1 O1 Ce1 107.39(16) . 3_665 ?
Ce1 O1 Ce1 116.56(7) . 3_665 ?
C2 O3 Ce1 126.93(16) . . ?
C2 O4 Ce1 151.23(19) . 2_645 ?
C3 O5 Ce1 114.29(17) . 4_666 ?
C3 O6 H1 109(2) . . ?
C4 O7 Ce1 125.78(17) . 4_666 ?
Ce1 O9 H2 122(3) . . ?
Ce1 O9 H3 120(3) . . ?
H2 O9 H3 103(4) . . ?
H4 O10 H5 91(5) . . ?
H6 O11 H7 105(4) . . ?
C16 N11 C12 117.7(2) . . ?
C16 N11 Ce1 121.33(17) . . ?
C12 N11 Ce1 120.41(17) . . ?
C26 N21 C22 118.1(2) . . ?
C26 N21 Ce1 120.49(18) . 4_666 ?
C22 N21 Ce1 117.90(17) . 4_666 ?
O2 C1 O1 124.2(3) . . ?
O2 C1 C12 119.8(2) . . ?
O1 C1 C12 115.9(2) . . ?
O4 C2 O3 125.8(2) . . ?
O4 C2 C16 119.9(2) . . ?
O3 C2 C16 114.3(2) . . ?
O5 C3 O6 125.8(3) . . ?
O5 C3 C22 120.4(3) . . ?
O6 C3 C22 113.8(2) . . ?
O8 C4 O7 127.2(3) . . ?
O8 C4 C26 117.5(2) . . ?
O7 C4 C26 115.3(2) . . ?
N11 C12 C13 122.7(3) . . ?
N11 C12 C1 115.1(2) . . ?
C13 C12 C1 122.2(2) . . ?
C12 C13 C14 119.6(2) . . ?
C12 C13 H10 120.2 . . ?
C14 C13 H10 120.2 . . ?
C13 C14 C15 117.4(2) . . ?
C13 C14 C24 121.2(2) . . ?
C15 C14 C24 121.4(2) . . ?
C16 C15 C14 118.8(2) . . ?
C16 C15 H11 120.6 . . ?
C14 C15 H11 120.6 . . ?
N11 C16 C15 123.5(2) . . ?
N11 C16 C2 114.1(2) . . ?
C15 C16 C2 122.4(2) . . ?
N21 C22 C23 123.9(2) . . ?
N21 C22 C3 113.5(2) . . ?
C23 C22 C3 122.6(3) . . ?
C22 C23 C24 118.5(3) . . ?
C22 C23 H12 120.8 . . ?
C24 C23 H12 120.8 . . ?
C25 C24 C23 117.6(2) . . ?
C25 C24 C14 122.6(2) . . ?
C23 C24 C14 119.8(2) . . ?
C24 C25 C26 119.5(2) . . ?
C24 C25 H13 120.2 . . ?
C26 C25 H13 120.2 . . ?
N21 C26 C25 122.3(3) . . ?
N21 C26 C4 114.6(2) . . ?
C25 C26 C4 123.1(2) . . ?

loop_
_geom_bond_atom_site_label_1
_geom_bond_atom_site_label_2
_geom_bond_distance
_geom_bond_site_symmetry_2
_geom_bond_publ_flag
Ce1 O4 2.466(2) 2_655 ?
Ce1 O7 2.523(2) 4_465 ?
Ce1 O9 2.542(2) . ?
Ce1 O3 2.544(2) . ?
Ce1 O1 2.5596(19) . ?
Ce1 O1 2.573(2) 3_665 ?
Ce1 N21 2.600(2) 4_465 ?
Ce1 O5 2.622(2) 4_465 ?
Ce1 N11 2.650(2) . ?
O1 C1 1.295(3) . ?
O1 Ce1 2.573(2) 3_665 ?
O2 C1 1.226(3) . ?
O3 C2 1.278(3) . ?
O4 C2 1.227(3) . ?
O4 Ce1 2.466(2) 2_645 ?
O5 C3 1.235(3) . ?
O5 Ce1 2.622(2) 4_666 ?
O6 C3 1.290(4) . ?
O6 H1 0.97(4) . ?
O7 C4 1.277(3) . ?
O7 Ce1 2.523(2) 4_666 ?
O8 C4 1.229(3) . ?
O9 H2 0.76(4) . ?
O9 H3 0.75(4) . ?
O10 H4 0.85(6) . ?
O10 H5 0.84(6) . ?
O11 H6 0.89(4) . ?
O11 H7 0.84(4) . ?
N11 C16 1.335(3) . ?
N11 C12 1.338(3) . ?
N21 C26 1.330(3) . ?
N21 C22 1.332(4) . ?
N21 Ce1 2.600(2) 4_666 ?
C1 C12 1.496(4) . ?
C2 C16 1.509(4) . ?
C3 C22 1.497(4) . ?
C4 C26 1.521(4) . ?
C12 C13 1.384(4) . ?
C13 C14 1.396(4) . ?
C13 H10 0.9500 . ?
C14 C15 1.399(4) . ?
C14 C24 1.489(4) . ?
C15 C16 1.385(4) . ?
C15 H11 0.9500 . ?
C22 C23 1.381(4) . ?
C23 C24 1.398(4) . ?
C23 H12 0.9500 . ?
C24 C25 1.393(4) . ?
C25 C26 1.393(4) . ?
C25 H13 0.9500 . ?

loop_
_geom_torsion_atom_site_label_1
_geom_torsion_atom_site_label_2
_geom_torsion_atom_site_label_3
_geom_torsion_atom_site_label_4
_geom_torsion
_geom_torsion_site_symmetry_1
_geom_torsion_site_symmetry_2
_geom_torsion_site_symmetry_3
_geom_torsion_site_symmetry_4
_geom_torsion_publ_flag
O4 Ce1 O1 C1 143.8(2) 2_655 . . . ?
O7 Ce1 O1 C1 126.9(2) 4_465 . . . ?
O9 Ce1 O1 C1 70.3(2) . . . . ?
O3 Ce1 O1 C1 -1.7(2) . . . . ?
O1 Ce1 O1 C1 -140.0(2) 3_665 . . . ?
N21 Ce1 O1 C1 -99.2(2) 4_465 . . . ?
O5 Ce1 O1 C1 -68.3(2) 4_465 . . . ?
N11 Ce1 O1 C1 1.31(19) . . . . ?
O4 Ce1 O1 Ce1 -76.13(8) 2_655 . . 3_665 ?
O7 Ce1 O1 Ce1 -93.06(16) 4_465 . . 3_665 ?
O9 Ce1 O1 Ce1 -149.70(9) . . . 3_665 ?
O3 Ce1 O1 Ce1 138.35(8) . . . 3_665 ?
O1 Ce1 O1 Ce1 0.0 3_665 . . 3_665 ?
N21 Ce1 O1 Ce1 40.80(13) 4_465 . . 3_665 ?
O5 Ce1 O1 Ce1 71.73(8) 4_465 . . 3_665 ?
N11 Ce1 O1 Ce1 141.34(11) . . . 3_665 ?
O4 Ce1 O3 C2 -121.7(2) 2_655 . . . ?
O7 Ce1 O3 C2 -167.4(2) 4_465 . . . ?
O9 Ce1 O3 C2 -86.6(2) . . . . ?
O1 Ce1 O3 C2 -6.3(2) . . . . ?
O1 Ce1 O3 C2 80.4(2) 3_665 . . . ?
N21 Ce1 O3 C2 128.0(2) 4_465 . . . ?
O5 Ce1 O3 C2 63.7(2) 4_465 . . . ?
N11 Ce1 O3 C2 -9.3(2) . . . . ?
O4 Ce1 N11 C16 131.65(19) 2_655 . . . ?
O7 Ce1 N11 C16 24.8(2) 4_465 . . . ?
O9 Ce1 N11 C16 79.2(2) . . . . ?
O3 Ce1 N11 C16 -3.30(18) . . . . ?
O1 Ce1 N11 C16 179.6(2) . . . . ?
O1 Ce1 N11 C16 -142.89(19) 3_665 . . . ?
N21 Ce1 N11 C16 -50.0(2) 4_465 . . . ?
O5 Ce1 N11 C16 -88.0(2) 4_465 . . . ?
O4 Ce1 N11 C12 -39.8(2) 2_655 . . . ?
O7 Ce1 N11 C12 -146.58(18) 4_465 . . . ?
O9 Ce1 N11 C12 -92.2(2) . . . . ?
O3 Ce1 N11 C12 -174.7(2) . . . . ?
O1 Ce1 N11 C12 8.23(18) . . . . ?
O1 Ce1 N11 C12 45.7(2) 3_665 . . . ?
N21 Ce1 N11 C12 138.57(19) 4_465 . . . ?
O5 Ce1 N11 C12 100.6(2) 4_465 . . . ?
Ce1 O1 C1 O2 167.2(2) . . . . ?
Ce1 O1 C1 O2 24.2(3) 3_665 . . . ?
Ce1 O1 C1 C12 -9.4(3) . . . . ?
Ce1 O1 C1 C12 -152.35(18) 3_665 . . . ?
Ce1 O4 C2 O3 106.0(4) 2_645 . . . ?
Ce1 O4 C2 C16 -74.2(4) 2_645 . . . ?
Ce1 O3 C2 O4 -161.4(2) . . . . ?
Ce1 O3 C2 C16 18.9(3) . . . . ?
Ce1 O5 C3 O6 -143.4(3) 4_666 . . . ?
Ce1 O5 C3 C22 35.2(3) 4_666 . . . ?
Ce1 O7 C4 O8 175.9(2) 4_666 . . . ?
Ce1 O7 C4 C26 -3.6(3) 4_666 . . . ?
C16 N11 C12 C13 -5.4(4) . . . . ?
Ce1 N11 C12 C13 166.3(2) . . . . ?
C16 N11 C12 C1 172.6(2) . . . . ?
Ce1 N11 C12 C1 -15.7(3) . . . . ?
O2 C1 C12 N11 -160.6(3) . . . . ?
O1 C1 C12 N11 16.1(4) . . . . ?
O2 C1 C12 C13 17.4(4) . . . . ?
O1 C1 C12 C13 -165.9(3) . . . . ?
N11 C12 C13 C14 1.4(4) . . . . ?
C1 C12 C13 C14 -176.4(3) . . . . ?
C12 C13 C14 C15 3.5(4) . . . . ?
C12 C13 C14 C24 -175.0(3) . . . . ?
C13 C14 C15 C16 -4.4(4) . . . . ?
C24 C14 C15 C16 174.1(3) . . . . ?
C12 N11 C16 C15 4.5(4) . . . . ?
Ce1 N11 C16 C15 -167.2(2) . . . . ?
C12 N11 C16 C2 -175.7(2) . . . . ?
Ce1 N11 C16 C2 12.7(3) . . . . ?
C14 C15 C16 N11 0.4(4) . . . . ?
C14 C15 C16 C2 -179.4(2) . . . . ?
O4 C2 C16 N11 160.7(3) . . . . ?
O3 C2 C16 N11 -19.5(3) . . . . ?
O4 C2 C16 C15 -19.4(4) . . . . ?
O3 C2 C16 C15 160.4(3) . . . . ?
C26 N21 C22 C23 1.0(4) . . . . ?
Ce1 N21 C22 C23 160.1(2) 4_666 . . . ?
C26 N21 C22 C3 -177.3(2) . . . . ?
Ce1 N21 C22 C3 -18.3(3) 4_666 . . . ?
O5 C3 C22 N21 -12.1(4) . . . . ?
O6 C3 C22 N21 166.6(3) . . . . ?
O5 C3 C22 C23 169.5(3) . . . . ?
O6 C3 C22 C23 -11.7(4) . . . . ?
N21 C22 C23 C24 1.3(5) . . . . ?
C3 C22 C23 C24 179.5(3) . . . . ?
C22 C23 C24 C25 -2.1(4) . . . . ?
C22 C23 C24 C14 176.8(3) . . . . ?
C13 C14 C24 C25 169.6(3) . . . . ?
C15 C14 C24 C25 -8.9(4) . . . . ?
C13 C14 C24 C23 -9.3(4) . . . . ?
C15 C14 C24 C23 172.3(3) . . . . ?
C23 C24 C25 C26 0.6(4) . . . . ?
C14 C24 C25 C26 -178.3(3) . . . . ?
C22 N21 C26 C25 -2.6(4) . . . . ?
Ce1 N21 C26 C25 -161.1(2) 4_666 . . . ?
C22 N21 C26 C4 175.4(2) . . . . ?
Ce1 N21 C26 C4 16.9(3) 4_666 . . . ?
C24 C25 C26 N21 1.8(4) . . . . ?
C24 C25 C26 C4 -176.0(3) . . . . ?
O8 C4 C26 N21 171.5(3) . . . . ?
O7 C4 C26 N21 -9.0(4) . . . . ?
O8 C4 C26 C25 -10.6(4) . . . . ?
O7 C4 C26 C25 169.0(3) . . . . ?
